data_4073508
loop_
_publ_author_name
'Field, Leslie D.'
'Magill, Alison M.'
'Shearer, Timothy K.'
'Dalgarno, Scott J.'
'Turner, Peter'

_publ_section_title
;
 Mono- and Bis-acetylidoruthenium(II) Complexes by Controlled Metathesis
 of Methylruthenium Complexes with Acetylenes
;
_journal_issue 19
_journal_name_full Organometallics
_journal_page_first 4776
_journal_paper_doi 10.1021/om7004063
_journal_volume 26
_journal_year 2007
_chemical_formula_sum 'C25 H46 P4 Ru Si'
_chemical_formula_weight 599.66
_chemical_name_systematic
; 
 ? 
;
_space_group_IT_number 15
_symmetry_cell_setting monoclinic
_symmetry_space_group_name_Hall '-C 2yc'
_symmetry_space_group_name_H-M 'C 1 2/c 1'
_atom_sites_solution_hydrogens geom
_atom_sites_solution_primary direct
_atom_sites_solution_secondary difmap
_audit_creation_method SHELXL-97
_cell_angle_alpha 90.00
_cell_angle_beta 100.810(7)
_cell_angle_gamma 90.00
_cell_formula_units_Z 8
_cell_length_a 39.173(12)
_cell_length_b 10.478(3)
_cell_length_c 15.255(5)
_cell_measurement_temperature 173(2)
_cell_volume 6150(3)
_computing_cell_refinement 'SAINT (Bruker, 1998)'
_computing_data_collection 'SMART (Bruker, 1998)'
_computing_data_reduction 'SAINT (Bruker, 1998)'
_computing_structure_refinement 'SHELXL-97 (Sheldrick, 1997)'
_computing_structure_solution 'SHELXS-97 (Sheldrick, 1990)'
_diffrn_ambient_temperature 173(2)
_diffrn_measured_fraction_theta_full 0.992
_diffrn_measured_fraction_theta_max 0.992
_diffrn_measurement_device_type 'Bruker SMART 1000 CCD diffractometer'
_diffrn_radiation_monochromator graphite
_diffrn_radiation_source 'fine-focus sealed tube'
_diffrn_radiation_type MoK\a
_diffrn_radiation_wavelength 0.71073
_diffrn_reflns_av_R_equivalents 0.0594
_diffrn_reflns_av_sigmaI/netI 0.0817
_diffrn_reflns_limit_h_max 31
_diffrn_reflns_limit_h_min -50
_diffrn_reflns_limit_k_max 13
_diffrn_reflns_limit_k_min -13
_diffrn_reflns_limit_l_max 19
_diffrn_reflns_limit_l_min -10
_diffrn_reflns_number 16973
_diffrn_reflns_theta_full 27.12
_diffrn_reflns_theta_max 27.12
_diffrn_reflns_theta_min 2.12
_exptl_absorpt_coefficient_mu 0.768
_exptl_absorpt_correction_T_max 0.9135
_exptl_absorpt_correction_T_min 0.8553
_exptl_absorpt_correction_type multi-scan
_exptl_crystal_colour Colourless
_exptl_crystal_density_diffrn 1.295
_exptl_crystal_density_method 'not measured'
_exptl_crystal_description Plate
_exptl_crystal_F_000 2512
_exptl_crystal_size_max 0.21
_exptl_crystal_size_mid 0.18
_exptl_crystal_size_min 0.12
_refine_diff_density_max 2.290
_refine_diff_density_min -1.024
_refine_diff_density_rms 0.117
_refine_ls_extinction_method none
_refine_ls_goodness_of_fit_ref 1.023
_refine_ls_hydrogen_treatment mixed
_refine_ls_matrix_type full
_refine_ls_number_parameters 291
_refine_ls_number_reflns 6745
_refine_ls_number_restraints 0
_refine_ls_restrained_S_all 1.023
_refine_ls_R_factor_all 0.0999
_refine_ls_R_factor_gt 0.0588
_refine_ls_shift/su_max 0.001
_refine_ls_shift/su_mean 0.000
_refine_ls_structure_factor_coef Fsqd
_refine_ls_weighting_details 'calc w=1/[\s^2^(Fo^2^)+(0.0670P)^2^+0.0000P] where P=(Fo^2^+2Fc^2^)/3'
_refine_ls_weighting_scheme calc
_refine_ls_wR_factor_gt 0.1249
_refine_ls_wR_factor_ref 0.1400
_reflns_number_gt 4564
_reflns_number_total 6745
_reflns_threshold_expression >2sigma(I)
_cod_data_source_file om7004063-file002.cif
_cod_data_source_block TS3
_cod_depositor_comments
;
The following automatic conversions were performed:

'_symmetry_cell_setting' value 'Monoclinic' changed to 'monoclinic'
according to /home/saulius/struct/CIF-dictionaries/cif_core.dic
dictionary named 'cif_core.dic' version 2.4.1 from 2010-06-29.

Automatic conversion script
Id: cif_fix_values 1715 2011-07-08 13:25:40Z adriana 
;
_cod_original_cell_volume 6151(3)
_cod_original_sg_symbol_H-M C2/c
_cod_database_code 4073508

loop_
_symmetry_equiv_pos_as_xyz
'x, y, z'
'-x, y, -z+1/2'
'x+1/2, y+1/2, z'
'-x+1/2, y+1/2, -z+1/2'
'-x, -y, -z'
'x, -y, z-1/2'
'-x+1/2, -y+1/2, -z'
'x+1/2, -y+1/2, z-1/2'

loop_
_atom_site_label
_atom_site_type_symbol
_atom_site_fract_x
_atom_site_fract_y
_atom_site_fract_z
_atom_site_U_iso_or_equiv
_atom_site_adp_type
_atom_site_occupancy
_atom_site_symmetry_multiplicity
_atom_site_calc_flag
_atom_site_refinement_flags
Ru1 Ru 0.369732(9) 0.71448(4) 0.07672(2) 0.02303(12) Uani 1 1 d .
P1 P 0.32833(4) 0.74519(12) -0.05048(9) 0.0353(3) Uani 1 1 d .
P2 P 0.37362(3) 0.93363(12) 0.07887(9) 0.0346(3) Uani 1 1 d .
P3 P 0.36716(4) 0.49348(12) 0.07338(9) 0.0334(3) Uani 1 1 d .
P4 P 0.40843(3) 0.68410(13) 0.20898(9) 0.0325(3) Uani 1 1 d .
Si1 Si 0.47279(4) 0.74656(14) -0.07686(10) 0.0362(4) Uani 1 1 d .
C1 C 0.28608(11) 0.6891(4) 0.2608(3) 0.0248(10) Uani 1 1 d .
C2 C 0.28318(14) 0.7775(5) 0.3265(3) 0.0367(12) Uani 1 1 d .
H2 H 0.2981 0.8499 0.3341 0.044 Uiso 1 1 calc R
C3 C 0.25881(15) 0.7622(5) 0.3815(3) 0.0409(14) Uani 1 1 d .
H3 H 0.2572 0.8243 0.4258 0.049 Uiso 1 1 calc R
C4 C 0.23761(14) 0.6605(5) 0.3724(3) 0.0411(13) Uani 1 1 d .
H4 H 0.2210 0.6516 0.4100 0.049 Uiso 1 1 calc R
C5 C 0.23988(12) 0.5675(5) 0.3077(3) 0.0381(12) Uani 1 1 d .
H5 H 0.2251 0.4948 0.3018 0.046 Uiso 1 1 calc R
C6 C 0.26387(12) 0.5829(5) 0.2526(3) 0.0341(12) Uani 1 1 d .
H6 H 0.2653 0.5205 0.2082 0.041 Uiso 1 1 calc R
C7 C 0.31065(12) 0.7041(4) 0.2026(3) 0.0303(11) Uani 1 1 d .
C8 C 0.33161(12) 0.7140(4) 0.1535(3) 0.0290(10) Uani 1 1 d .
C9 C 0.40934(12) 0.7101(4) 0.0041(3) 0.0299(10) Uani 1 1 d .
C10 C 0.43348(13) 0.7103(5) -0.0349(3) 0.0380(12) Uani 1 1 d .
C11 C 0.49232(17) 0.6050(6) -0.1231(4) 0.076(2) Uani 1 1 d .
H11A H 0.4963 0.5373 -0.0781 0.115 Uiso 1 1 calc R
H11B H 0.5145 0.6294 -0.1393 0.115 Uiso 1 1 calc R
H11C H 0.4764 0.5741 -0.1762 0.115 Uiso 1 1 calc R
C12 C 0.46256(18) 0.8708(7) -0.1663(4) 0.078(2) Uani 1 1 d .
H12A H 0.4469 0.8347 -0.2179 0.117 Uiso 1 1 calc R
H12B H 0.4841 0.8987 -0.1843 0.117 Uiso 1 1 calc R
H12C H 0.4513 0.9440 -0.1434 0.117 Uiso 1 1 calc R
C13 C 0.50693(16) 0.8070(6) 0.0158(4) 0.0650(19) Uani 1 1 d .
H13A H 0.4988 0.8858 0.0399 0.098 Uiso 1 1 calc R
H13B H 0.5283 0.8244 -0.0069 0.098 Uiso 1 1 calc R
H13C H 0.5116 0.7426 0.0631 0.098 Uiso 1 1 calc R
C14 C 0.28510(15) 0.6784(7) -0.0565(4) 0.068(2) Uani 1 1 d .
H14A H 0.2690 0.7189 -0.1054 0.103 Uiso 1 1 calc R
H14B H 0.2773 0.6940 -0.0001 0.103 Uiso 1 1 calc R
H14C H 0.2858 0.5863 -0.0672 0.103 Uiso 1 1 calc R
C15 C 0.33729(18) 0.7043(7) -0.1592(4) 0.082(2) Uani 1 1 d .
H15A H 0.3180 0.7331 -0.2055 0.122 Uiso 1 1 calc R
H15B H 0.3398 0.6115 -0.1633 0.122 Uiso 1 1 calc R
H15C H 0.3588 0.7460 -0.1675 0.122 Uiso 1 1 calc R
C16 C 0.3186(2) 0.9156(6) -0.0587(6) 0.129(4) Uani 1 1 d .
H16A H 0.3100 0.9374 -0.1221 0.155 Uiso 1 1 calc R
H16B H 0.2997 0.9339 -0.0256 0.155 Uiso 1 1 calc R
C17 C 0.3477(2) 0.9957(6) -0.0245(5) 0.088(3) Uani 1 1 d .
H17A H 0.3392 1.0821 -0.0134 0.106 Uiso 1 1 calc R
H17B H 0.3626 1.0035 -0.0699 0.106 Uiso 1 1 calc R
C18 C 0.41542(15) 1.0109(5) 0.0821(4) 0.0561(17) Uani 1 1 d .
H18A H 0.4273 0.9712 0.0380 0.084 Uiso 1 1 calc R
H18B H 0.4297 1.0013 0.1418 0.084 Uiso 1 1 calc R
H18C H 0.4118 1.1018 0.0684 0.084 Uiso 1 1 calc R
C19 C 0.35741(16) 1.0229(5) 0.1649(4) 0.0617(18) Uani 1 1 d .
H19A H 0.3543 1.1125 0.1470 0.093 Uiso 1 1 calc R
H19B H 0.3741 1.0169 0.2212 0.093 Uiso 1 1 calc R
H19C H 0.3351 0.9872 0.1728 0.093 Uiso 1 1 calc R
C20 C 0.32739(14) 0.4133(5) 0.0887(4) 0.0535(16) Uani 1 1 d .
H20A H 0.3090 0.4295 0.0368 0.080 Uiso 1 1 calc R
H20B H 0.3202 0.4461 0.1426 0.080 Uiso 1 1 calc R
H20C H 0.3316 0.3213 0.0949 0.080 Uiso 1 1 calc R
C21 C 0.37768(18) 0.4074(5) -0.0201(4) 0.0620(18) Uani 1 1 d .
H21A H 0.3810 0.3168 -0.0046 0.093 Uiso 1 1 calc R
H21B H 0.3991 0.4418 -0.0351 0.093 Uiso 1 1 calc R
H21C H 0.3587 0.4165 -0.0716 0.093 Uiso 1 1 calc R
C22 C 0.39925(15) 0.4313(5) 0.1677(4) 0.0514(15) Uani 1 1 d .
H22A H 0.3920 0.3458 0.1848 0.062 Uiso 1 1 calc R
H22B H 0.4222 0.4230 0.1499 0.062 Uiso 1 1 calc R
C23 C 0.40206(14) 0.5215(5) 0.2465(3) 0.0466(15) Uani 1 1 d .
H23A H 0.4219 0.4964 0.2936 0.056 Uiso 1 1 calc R
H23B H 0.3806 0.5172 0.2718 0.056 Uiso 1 1 calc R
C24 C 0.45492(13) 0.6939(6) 0.2095(4) 0.0539(16) Uani 1 1 d .
H24A H 0.4679 0.6709 0.2688 0.081 Uiso 1 1 calc R
H24B H 0.4609 0.7813 0.1951 0.081 Uiso 1 1 calc R
H24C H 0.4610 0.6350 0.1650 0.081 Uiso 1 1 calc R
C25 C 0.40486(15) 0.7789(6) 0.3078(3) 0.0485(15) Uani 1 1 d .
H25A H 0.4186 0.7389 0.3609 0.073 Uiso 1 1 calc R
H25B H 0.3805 0.7833 0.3141 0.073 Uiso 1 1 calc R
H25C H 0.4136 0.8654 0.3011 0.073 Uiso 1 1 calc R

loop_
_atom_site_aniso_label
_atom_site_aniso_U_11
_atom_site_aniso_U_22
_atom_site_aniso_U_33
_atom_site_aniso_U_23
_atom_site_aniso_U_13
_atom_site_aniso_U_12
Ru1 0.0201(2) 0.0242(2) 0.0254(2) 0.00191(16) 0.00598(14) 0.00024(16)
P1 0.0383(8) 0.0308(7) 0.0328(7) 0.0014(5) -0.0037(6) 0.0023(6)
P2 0.0363(8) 0.0249(7) 0.0420(8) 0.0023(6) 0.0059(6) -0.0041(6)
P3 0.0398(8) 0.0252(7) 0.0371(7) 0.0007(5) 0.0125(6) 0.0009(6)
P4 0.0267(7) 0.0365(8) 0.0336(7) 0.0044(5) 0.0038(6) -0.0011(6)
Si1 0.0306(8) 0.0445(9) 0.0358(8) 0.0004(6) 0.0124(6) -0.0037(6)
C1 0.019(2) 0.027(3) 0.027(2) 0.0029(18) 0.0011(19) 0.0033(19)
C2 0.049(3) 0.032(3) 0.032(3) -0.001(2) 0.013(2) -0.010(3)
C3 0.059(4) 0.038(3) 0.027(3) -0.008(2) 0.012(3) 0.006(3)
C4 0.039(3) 0.057(4) 0.032(3) 0.009(3) 0.020(2) 0.009(3)
C5 0.024(3) 0.045(3) 0.046(3) 0.002(2) 0.008(2) -0.007(2)
C6 0.031(3) 0.036(3) 0.037(3) -0.004(2) 0.010(2) -0.001(2)
C7 0.026(3) 0.030(3) 0.036(3) -0.004(2) 0.008(2) -0.001(2)
C8 0.023(3) 0.029(3) 0.033(3) 0.001(2) 0.002(2) 0.003(2)
C9 0.026(3) 0.028(3) 0.035(3) 0.000(2) 0.002(2) 0.003(2)
C10 0.037(3) 0.044(3) 0.034(3) -0.002(2) 0.008(2) 0.000(3)
C11 0.062(5) 0.081(5) 0.096(5) -0.037(4) 0.038(4) 0.002(4)
C12 0.077(5) 0.098(6) 0.061(4) 0.035(4) 0.020(4) -0.002(4)
C13 0.050(4) 0.085(5) 0.060(4) -0.003(3) 0.008(3) -0.028(4)
C14 0.038(4) 0.107(6) 0.053(4) -0.001(4) -0.006(3) 0.003(4)
C15 0.060(5) 0.150(8) 0.034(3) 0.000(4) 0.006(3) 0.009(5)
C16 0.159(9) 0.030(4) 0.146(8) 0.009(4) -0.106(7) 0.010(5)
C17 0.108(6) 0.033(4) 0.097(5) 0.027(3) -0.049(5) -0.014(4)
C18 0.061(4) 0.036(3) 0.080(4) -0.011(3) 0.034(3) -0.020(3)
C19 0.058(4) 0.035(3) 0.100(5) -0.010(3) 0.034(4) 0.003(3)
C20 0.049(4) 0.035(3) 0.079(4) 0.003(3) 0.016(3) -0.011(3)
C21 0.107(6) 0.031(3) 0.057(4) -0.007(3) 0.040(4) -0.002(3)
C22 0.048(4) 0.038(3) 0.068(4) 0.013(3) 0.009(3) 0.008(3)
C23 0.043(3) 0.053(4) 0.041(3) 0.023(3) 0.000(3) -0.002(3)
C24 0.023(3) 0.083(5) 0.054(4) 0.013(3) 0.001(3) 0.001(3)
C25 0.039(3) 0.067(4) 0.035(3) -0.008(3) -0.004(3) -0.015(3)

loop_
_atom_type_symbol
_atom_type_description
_atom_type_scat_dispersion_real
_atom_type_scat_dispersion_imag
_atom_type_scat_source
C C 0.0033 0.0016 'International Tables Vol C Tables 4.2.6.8 and 6.1.1.4'
H H 0.0000 0.0000 'International Tables Vol C Tables 4.2.6.8 and 6.1.1.4'
Si Si 0.0817 0.0704 'International Tables Vol C Tables 4.2.6.8 and 6.1.1.4'
P P 0.1023 0.0942 'International Tables Vol C Tables 4.2.6.8 and 6.1.1.4'
Ru Ru -1.2594 0.8363 'International Tables Vol C Tables 4.2.6.8 and 6.1.1.4'

loop_
_geom_angle_atom_site_label_1
_geom_angle_atom_site_label_2
_geom_angle_atom_site_label_3
_geom_angle
C8 Ru1 C9 177.43(18)
C8 Ru1 P2 92.72(13)
C9 Ru1 P2 88.60(13)
C8 Ru1 P1 90.48(13)
C9 Ru1 P1 91.84(13)
P2 Ru1 P1 84.66(5)
C8 Ru1 P4 85.99(13)
C9 Ru1 P4 91.69(13)
P2 Ru1 P4 95.41(5)
P1 Ru1 P4 176.47(5)
C8 Ru1 P3 88.67(13)
C9 Ru1 P3 89.99(13)
P2 Ru1 P3 178.55(5)
P1 Ru1 P3 95.74(5)
P4 Ru1 P3 84.27(5)
C15 P1 C14 101.6(3)
C15 P1 C16 104.1(4)
C14 P1 C16 101.1(4)
C15 P1 Ru1 120.7(2)
C14 P1 Ru1 119.3(2)
C16 P1 Ru1 107.4(2)
C18 P2 C19 100.7(3)
C18 P2 C17 102.5(3)
C19 P2 C17 103.1(3)
C18 P2 Ru1 120.09(19)
C19 P2 Ru1 119.5(2)
C17 P2 Ru1 108.6(2)
C21 P3 C20 101.5(3)
C21 P3 C22 102.6(3)
C20 P3 C22 102.2(3)
C21 P3 Ru1 120.19(19)
C20 P3 Ru1 119.48(19)
C22 P3 Ru1 108.38(19)
C24 P4 C23 104.3(3)
C24 P4 C25 101.3(3)
C23 P4 C25 102.2(3)
C24 P4 Ru1 119.23(19)
C23 P4 Ru1 107.23(17)
C25 P4 Ru1 120.35(19)
C10 Si1 C13 109.8(3)
C10 Si1 C11 113.7(3)
C13 Si1 C11 105.7(3)
C10 Si1 C12 108.8(3)
C13 Si1 C12 109.9(3)
C11 Si1 C12 108.9(3)
C2 C1 C6 117.5(4)
C2 C1 C7 122.0(4)
C6 C1 C7 120.5(4)
C1 C2 C3 121.1(5)
C4 C3 C2 120.7(5)
C3 C4 C5 120.3(5)
C6 C5 C4 119.1(5)
C5 C6 C1 121.2(4)
C8 C7 C1 178.6(5)
C7 C8 Ru1 174.1(4)
C10 C9 Ru1 176.8(4)
C9 C10 Si1 165.6(5)
C17 C16 P1 113.9(5)
C16 C17 P2 112.4(5)
C23 C22 P3 109.6(4)
C22 C23 P4 109.0(4)

loop_
_geom_bond_atom_site_label_1
_geom_bond_atom_site_label_2
_geom_bond_distance
Ru1 C8 2.064(5)
Ru1 C9 2.070(5)
Ru1 P2 2.3012(15)
Ru1 P1 2.3063(14)
Ru1 P4 2.3071(14)
Ru1 P3 2.3180(15)
P1 C15 1.809(6)
P1 C14 1.819(6)
P1 C16 1.825(6)
P2 C18 1.819(5)
P2 C19 1.820(5)
P2 C17 1.828(6)
P3 C21 1.800(5)
P3 C20 1.823(5)
P3 C22 1.843(5)
P4 C24 1.823(5)
P4 C23 1.830(5)
P4 C25 1.832(5)
Si1 C10 1.815(5)
Si1 C13 1.865(6)
Si1 C11 1.867(6)
Si1 C12 1.874(6)
C1 C2 1.384(6)
C1 C6 1.403(6)
C1 C7 1.435(6)
C2 C3 1.393(7)
C3 C4 1.342(7)
C4 C5 1.402(7)
C5 C6 1.383(6)
C7 C8 1.215(6)
C9 C10 1.207(7)
C16 C17 1.435(9)
C22 C23 1.516(7)
